data_9017766
loop_
_publ_author_name
'Lee, S.'
'Xu, H.'

_publ_section_title
;
 Using complementary methods of synchrotron radiation powder diffraction and
 pair distribution functions to refine crystal structures with high quality
 parameters - A review
 Note: X-ray data, chemistry data provided by author
;
_journal_name_full Minerals
_journal_page_last 124
_journal_volume 10
_journal_year 2020
_chemical_compound_source 'Murfreesboro, Arkansas, USA'
_chemical_formula_sum 'Al1.992 Ca0.012 Fe0.016 H4 Mg0.008 O9 Si1.956 Ti0.018'
_chemical_name_mineral Kaolinite
_space_group_IT_number 1
_space_group_name_Hall 'C 1'
_space_group_name_H-M_alt 'C 1'
_symmetry_space_group_name_H-M 'C 1'
_cell_angle_alpha 91.704
_cell_angle_beta 104.735
_cell_angle_gamma 89.852
_cell_formula_units_Z 2
_cell_length_a 5.1546
_cell_length_b 8.9425
_cell_length_c 7.4033
_cell_volume 329.882
_database_code_amcsd 0020861
_exptl_crystal_density_diffrn 2.609
_cod_data_source_file inputs/fixed/downloads/18/18730.cif
_cod_data_source_block 18730
_cod_original_formula_sum 'Al1.992 Fe.016 Mg.008 Ca.012 Si1.956 Ti.018 O9 H4'
_cod_database_code 9017766

loop_
_space_group_symop_operation_xyz
x,y,z
1/2+x,1/2+y,z

loop_
_atom_site_aniso_label
_atom_site_aniso_U_11
_atom_site_aniso_U_22
_atom_site_aniso_U_33
_atom_site_aniso_U_12
_atom_site_aniso_U_13
_atom_site_aniso_U_23
Al1 0.01610 0.01450 0.01570 0.00060 0.00310 -0.00110
Fe1 0.01610 0.01450 0.01570 0.00060 0.00310 -0.00110
Mg1 0.01610 0.01450 0.01570 0.00060 0.00310 -0.00110
Ca1 0.01610 0.01450 0.01570 0.00060 0.00310 -0.00110
Al2 0.01710 0.01680 0.01810 0.00010 0.00210 -0.00120
Fe2 0.01710 0.01680 0.01810 0.00010 0.00210 -0.00120
Mg2 0.01710 0.01680 0.01810 0.00010 0.00210 -0.00120
Ca2 0.01710 0.01680 0.01810 0.00010 0.00210 -0.00120
Si1 0.01410 0.01550 0.01200 -0.00150 0.00420 -0.00110
Ti1 0.01410 0.01550 0.01200 -0.00150 0.00420 -0.00110
Si2 0.01130 0.01580 0.01940 -0.00120 0.00420 -0.00080
Ti2 0.01130 0.01580 0.01940 -0.00120 0.00420 -0.00080
O1 0.01410 0.01430 0.01520 -0.00470 0.00330 -0.00530
O2 0.01460 0.01430 0.01580 -0.00280 0.00120 -0.00080
O3 0.01870 0.01940 0.02170 0.00050 0.00450 -0.00020
O4 0.01870 0.02210 0.02050 0.00250 0.00240 -0.00150
O5 0.01610 0.01770 0.01650 -0.00440 0.00340 0.00330
O-H1 0.02490 0.02290 0.02730 0.00650 0.00610 0.00450
O-H2 0.02550 0.01980 0.02020 0.00050 -0.00310 0.00040
O-H3 0.03060 0.03800 0.02890 -0.00360 0.00580 -0.00570
O-H4 0.02050 0.02850 0.01760 0.00320 0.00590 0.00450

loop_
_atom_site_label
_atom_site_fract_x
_atom_site_fract_y
_atom_site_fract_z
_atom_site_occupancy
_atom_site_U_iso_or_equiv
_atom_site_type_symbol
_atom_site_attached_hydrogens
Al1 0.29840 0.49550 0.47530 0.99600 0.01564 Al 0
Fe1 0.29840 0.49550 0.47530 0.00800 0.01564 Fe 0
Mg1 0.29840 0.49550 0.47530 0.00400 0.01564 Mg 0
Ca1 0.29840 0.49550 0.47530 0.00600 0.01564 Ca 0
Al2 0.79310 0.33090 0.47350 0.99600 0.01780 Al 0
Fe2 0.79310 0.33090 0.47350 0.00800 0.01780 Fe 0
Mg2 0.79310 0.33090 0.47350 0.00400 0.01780 Mg 0
Ca2 0.79310 0.33090 0.47350 0.00600 0.01780 Ca 0
Si1 0.99510 0.33810 0.09240 0.97800 0.01374 Si 0
Ti1 0.99510 0.33810 0.09240 0.00900 0.01374 Ti 0
Si2 0.51060 0.16720 0.09440 0.97800 0.01547 Si 0
Ti2 0.51060 0.16720 0.09440 0.00900 0.01547 Ti 0
O1 0.04990 0.35310 0.31720 1.00000 0.01472 O 0
O2 0.12110 0.66160 0.31830 1.00000 0.01540 O 0
O3 0.00000 0.50000 0.00000 1.00000 0.02007 O 0
O4 0.20910 0.23110 0.02540 1.00000 0.02095 O 0
O5 0.20410 0.76390 0.00120 1.00000 0.01684 O 0
O-H1 0.04970 0.96890 0.32490 1.00000 0.02507 O 1
O-H2 0.95980 0.16490 0.60610 1.00000 0.02345 O 1
O-H3 0.03750 0.47410 0.60520 1.00000 0.03295 O 1
O-H4 0.03660 0.85690 0.60770 1.00000 0.02194 O 1

loop_
_cod_changelog_entry_id
_cod_changelog_entry_author
_cod_changelog_entry_date
_cod_changelog_entry_text
1
;cod-tools version 3.8.0
Id: cif_guess_AMCSD_atom_types 9574 2023-05-10 09:00:05Z saulius
;
2023-05-10T18:58:43+03:00
;Derived atom types and hydrogen counts
from atom names that follow the AMCSD naming convention
(Wat == water, O-H == hydroxyl).
;

loop_
_cod_related_entry_id
_cod_related_entry_database
_cod_related_entry_code
1 AMCSD 0020861
